data_4516648
loop_
_publ_author_name
'Benmansour, Samia'
'Abherv\'e, Alexandre'
'G\'omez-Claramunt, Patricia'
'Vall\'es-Garc\'ia, Cristina'
'G\'omez-Garc\'ia, Carlos J'

_publ_section_title
;
 Nanosheets of Two-Dimensional Magnetic and Conducting Fe(II)/Fe(III)
 Mixed-Valence Metal-Organic Frameworks.
;
_journal_issue 31
_journal_name_full 'ACS applied materials &amp; interfaces'
_journal_page_first 26210
_journal_page_last 26218
_journal_paper_doi 10.1021/acsami.7b08322
_journal_volume 9
_journal_year 2017
_chemical_formula_sum 'C54 H24 Cl6 Fe2 N6 O26'
_chemical_formula_weight 1497.19
_space_group_crystal_system trigonal
_space_group_IT_number 162
_space_group_name_Hall '-P 3 2'
_space_group_name_H-M_alt 'P -3 1 m'
_atom_sites_solution_hydrogens geom
_audit_creation_method SHELXL-2014/7
_cell_angle_alpha 90
_cell_angle_beta 90
_cell_angle_gamma 120
_cell_formula_units_Z 1
_cell_length_a 13.6909(3)
_cell_length_b 13.6909(3)
_cell_length_c 9.1968(3)
_cell_measurement_reflns_used 1328
_cell_measurement_temperature 120(2)
_cell_measurement_theta_max 24.9579
_cell_measurement_theta_min 2.9697
_cell_volume 1492.90(7)
_computing_data_collection
;
CrysAlisPro, Agilent Technologies,
Version 1.171.35.19 (release 27-10-2011 CrysAlis171 .NET)
(compiled Oct 27 2011,15:02:11)
;
_computing_structure_refinement 'SHELXL-2014/7 (Sheldrick, 2014)'
_diffrn_ambient_temperature 120(2)
_diffrn_measured_fraction_theta_full 0.997
_diffrn_measured_fraction_theta_max 0.997
_diffrn_measurement_device_type 'SuperNova, Single source at offset), Sapphire3'
_diffrn_measurement_method '\w scans'
_diffrn_radiation_type MoK\a
_diffrn_radiation_wavelength 0.71073
_diffrn_reflns_av_R_equivalents 0.0317
_diffrn_reflns_av_unetI/netI 0.0333
_diffrn_reflns_Laue_measured_fraction_full 0.997
_diffrn_reflns_Laue_measured_fraction_max 0.997
_diffrn_reflns_limit_h_max 16
_diffrn_reflns_limit_h_min -10
_diffrn_reflns_limit_k_max 4
_diffrn_reflns_limit_k_min -16
_diffrn_reflns_limit_l_max 10
_diffrn_reflns_limit_l_min -7
_diffrn_reflns_number 3381
_diffrn_reflns_point_group_measured_fraction_full 0.997
_diffrn_reflns_point_group_measured_fraction_max 0.997
_diffrn_reflns_theta_full 25.000
_diffrn_reflns_theta_max 25.012
_diffrn_reflns_theta_min 2.976
_diffrn_source 'SuperNova (Mo) X-ray Source'
_exptl_absorpt_coefficient_mu 0.847
_exptl_absorpt_correction_T_max 0.9589
_exptl_absorpt_correction_T_min 0.9126
_exptl_absorpt_correction_type multi-scan
_exptl_absorpt_process_details
;
CrysAlisPro, Agilent Technologies,
Version 1.171.35.19 (release 27-10-2011 CrysAlis171 .NET)
(compiled Oct 27 2011,15:02:11)
Empirical absorption correction using spherical harmonics,
 implemented in SCALE3 ABSPACK scaling algorithm.
;
_exptl_crystal_colour Black
_exptl_crystal_density_diffrn 1.665
_exptl_crystal_description Hexagonal_prism
_exptl_crystal_F_000 752
_exptl_crystal_size_max 0.110
_exptl_crystal_size_mid 0.050
_exptl_crystal_size_min 0.050
_refine_diff_density_max 0.351
_refine_diff_density_min -0.548
_refine_diff_density_rms 0.069
_refine_ls_extinction_method none
_refine_ls_goodness_of_fit_ref 1.093
_refine_ls_hydrogen_treatment constr
_refine_ls_matrix_type full
_refine_ls_number_parameters 78
_refine_ls_number_reflns 963
_refine_ls_number_restraints 0
_refine_ls_restrained_S_all 1.093
_refine_ls_R_factor_all 0.0497
_refine_ls_R_factor_gt 0.0381
_refine_ls_shift/su_max 0.000
_refine_ls_shift/su_mean 0.000
_refine_ls_structure_factor_coef Fsqd
_refine_ls_weighting_details 'w=1/[\s^2^(Fo^2^)+(0.0499P)^2^+1.6046P] where P=(Fo^2^+2Fc^2^)/3'
_refine_ls_weighting_scheme calc
_refine_ls_wR_factor_gt 0.1034
_refine_ls_wR_factor_ref 0.1107
_reflns_Friedel_coverage 0.000
_reflns_number_gt 770
_reflns_number_total 963
_reflns_threshold_expression 'I > 2\s(I)'
_cod_data_source_file am7b08322_si_001.cif
_cod_data_source_block shelx_SBML142
_cod_original_cell_volume 1492.90(8)
_cod_database_code 4516648
_shelx_shelxl_version_number 2014/7
_shelx_space_group_comment
;
The symmetry employed for this shelxl refinement is uniquely defined
by the following loop, which should always be used as a source of
symmetry information in preference to the above space-group names.
They are only intended as comments.
;
_shelx_estimated_absorpt_t_min 0.913
_shelx_estimated_absorpt_t_max 0.959

loop_
_space_group_symop_operation_xyz
'x, y, z'
'-y, x-y, z'
'-x+y, -x, z'
'-y, -x, -z'
'x, x-y, -z'
'-x+y, y, -z'
'-x, -y, -z'
'y, -x+y, -z'
'x-y, x, -z'
'y, x, z'
'-x, -x+y, z'
'x-y, -y, z'

loop_
_atom_site_label
_atom_site_type_symbol
_atom_site_fract_x
_atom_site_fract_y
_atom_site_fract_z
_atom_site_U_iso_or_equiv
_atom_site_adp_type
_atom_site_occupancy
_atom_site_site_symmetry_order
_atom_site_calc_flag
_atom_site_refinement_flags_posn
_atom_site_refinement_flags_adp
_atom_site_refinement_flags_occupancy
Fe1 Fe 0.6667 0.3333 0.5000 0.0160(3) Uani 1 6 d S T P
O2 O 0.65775(15) 0.19838(16) 0.3884(2) 0.0192(5) Uani 1 1 d . . .
C2 C 0.5878(2) 0.1017(2) 0.4377(3) 0.0156(6) Uani 1 1 d . . .
C1 C 0.5736(3) 0.0000 0.3868(4) 0.0166(8) Uani 1 2 d S T P
Cl1 Cl 0.66304(7) 0.0000 0.25310(10) 0.0211(3) Uani 1 2 d S T P
N11 N 0.55932(15) 0.1186(3) 0.0000 0.0274(9) Uani 1 2 d S T P
C12 C 0.4675(3) 0.0606(2) 0.0847(3) 0.0254(7) Uani 1 1 d . . .
C13 C 0.4295(3) 0.1189(3) 0.1751(3) 0.0304(8) Uani 1 1 d . . .
H13 H 0.4683 0.1991 0.1756 0.036 Uiso 1 1 calc R U .
C14 C 0.3373(3) 0.0596(3) 0.2608(3) 0.0348(8) Uani 1 1 d . . .
H14 H 0.3125 0.0990 0.3217 0.042 Uiso 1 1 calc R U .
O1W O 0.6667 0.3333 0.0000 0.127(4) Uani 1 6 d S T P
O2W O 0.9473(7) 0.0527(7) 0.5000 0.388(13) Uani 1 2 d S T P
O3W O 0.9245(18) 0.0000 -0.028(10) 0.62(3) Uani 1 2 d S T P

loop_
_atom_site_aniso_label
_atom_site_aniso_U_11
_atom_site_aniso_U_22
_atom_site_aniso_U_33
_atom_site_aniso_U_23
_atom_site_aniso_U_13
_atom_site_aniso_U_12
Fe1 0.0120(4) 0.0120(4) 0.0240(6) 0.000 0.000 0.00600(18)
O2 0.0140(10) 0.0148(10) 0.0253(10) 0.0014(8) 0.0048(8) 0.0047(8)
C2 0.0129(13) 0.0177(15) 0.0169(13) -0.0001(12) -0.0029(12) 0.0081(12)
C1 0.0147(14) 0.019(2) 0.0176(19) 0.000 0.0032(14) 0.0096(10)
Cl1 0.0200(4) 0.0212(5) 0.0226(5) 0.000 0.0067(4) 0.0106(3)
N11 0.0293(15) 0.033(2) 0.0215(18) 0.000 -0.0041(15) 0.0163(10)
C12 0.0273(17) 0.0295(17) 0.0205(15) -0.0011(14) -0.0056(13) 0.0152(14)
C13 0.0366(19) 0.0343(18) 0.0259(16) -0.0039(15) -0.0069(15) 0.0220(16)
C14 0.0361(19) 0.046(2) 0.0299(17) -0.0039(16) -0.0011(15) 0.0264(16)
O1W 0.085(5) 0.085(5) 0.209(13) 0.000 0.000 0.043(2)
O2W 0.29(3) 0.29(3) 0.62(2) 0.043(15) 0.043(15) 0.18(3)
O3W 0.404(19) 0.98(10) 0.66(6) 0.000 -0.12(3) 0.49(5)

loop_
_atom_type_symbol
_atom_type_description
_atom_type_scat_dispersion_real
_atom_type_scat_dispersion_imag
_atom_type_scat_source
C C 0.0033 0.0016 'International Tables Vol C Tables 4.2.6.8 and 6.1.1.4'
H H 0.0000 0.0000 'International Tables Vol C Tables 4.2.6.8 and 6.1.1.4'
N N 0.0061 0.0033 'International Tables Vol C Tables 4.2.6.8 and 6.1.1.4'
O O 0.0106 0.0060 'International Tables Vol C Tables 4.2.6.8 and 6.1.1.4'
Cl Cl 0.1484 0.1585 'International Tables Vol C Tables 4.2.6.8 and 6.1.1.4'
Fe Fe 0.3463 0.8444 'International Tables Vol C Tables 4.2.6.8 and 6.1.1.4'

loop_
_geom_angle_atom_site_label_1
_geom_angle_atom_site_label_2
_geom_angle_atom_site_label_3
_geom_angle
_geom_angle_site_symmetry_1
_geom_angle_site_symmetry_3
O2 Fe1 O2 97.39(7) 4_666 6_656
O2 Fe1 O2 78.30(10) 4_666 2_655
O2 Fe1 O2 174.13(10) 6_656 2_655
O2 Fe1 O2 97.39(7) 4_666 5_556
O2 Fe1 O2 97.39(7) 6_656 5_556
O2 Fe1 O2 87.19(10) 2_655 5_556
O2 Fe1 O2 174.13(10) 4_666 3_665
O2 Fe1 O2 87.19(10) 6_656 3_665
O2 Fe1 O2 97.39(7) 2_655 3_665
O2 Fe1 O2 78.30(10) 5_556 3_665
O2 Fe1 O2 87.19(10) 4_666 .
O2 Fe1 O2 78.30(10) 6_656 .
O2 Fe1 O2 97.39(7) 2_655 .
O2 Fe1 O2 174.13(10) 5_556 .
O2 Fe1 O2 97.39(7) 3_665 .
C2 O2 Fe1 115.62(16) . .
O2 C2 C1 125.5(3) . .
O2 C2 C2 115.01(15) . 6_656
C1 C2 C2 119.47(17) . 6_656
C2 C1 C2 120.8(3) . 12
C2 C1 Cl1 119.60(17) . .
C2 C1 Cl1 119.60(17) 12 .
C12 N11 C12 118.6(4) . 6_655
N11 C12 C13 120.1(3) . .
N11 C12 C12 120.70(18) . 12
C13 C12 C12 119.17(19) . 12
C14 C13 C12 119.7(3) . .
C14 C13 H13 120.2 . .
C12 C13 H13 120.2 . .
C13 C14 C14 121.2(2) . 12
C13 C14 H14 119.4 . .
C14 C14 H14 119.4 12 .
O2W O2W O2W 120.004(1) 9_546 8_666
O3W O3W O3W 101(10) 8_665 9_545
O3W O3W O3W 39(5) 8_665 3_765
O3W O3W O3W 90.002(7) 9_545 3_765
O3W O3W O3W 90.002(3) 8_665 2_645
O3W O3W O3W 39(5) 9_545 2_645
O3W O3W O3W 60.001(3) 3_765 2_645

loop_
_geom_bond_atom_site_label_1
_geom_bond_atom_site_label_2
_geom_bond_distance
_geom_bond_site_symmetry_2
Fe1 O2 2.0634(19) 4_666
Fe1 O2 2.0634(19) 6_656
Fe1 O2 2.0634(19) 2_655
Fe1 O2 2.0634(19) 5_556
Fe1 O2 2.0634(19) 3_665
Fe1 O2 2.0634(19) .
O2 C2 1.268(3) .
C2 C1 1.387(3) .
C2 C2 1.529(5) 6_656
C1 C2 1.387(3) 12
C1 Cl1 1.736(4) .
N11 C12 1.349(3) .
N11 C12 1.349(3) 6_655
C12 C13 1.420(4) .
C12 C12 1.436(6) 12
C13 C14 1.360(5) .
C13 H13 0.9500 .
C14 C14 1.414(7) 12
C14 H14 0.9500 .
O2W O2W 1.251(16) 9_546
O2W O2W 1.251(16) 8_666
O3W O3W 1.16(8) 8_665
O3W O3W 1.16(8) 9_545
O3W O3W 1.79(4) 3_765
O3W O3W 1.79(4) 2_645

loop_
_geom_torsion_atom_site_label_1
_geom_torsion_atom_site_label_2
_geom_torsion_atom_site_label_3
_geom_torsion_atom_site_label_4
_geom_torsion
_geom_torsion_site_symmetry_1
_geom_torsion_site_symmetry_4
Fe1 O2 C2 C1 -175.1(3) . .
Fe1 O2 C2 C2 5.8(3) . 6_656
O2 C2 C1 C2 -172.8(2) . 12
C2 C2 C1 C2 6.4(6) 6_656 12
O2 C2 C1 Cl1 4.8(5) . .
C2 C2 C1 Cl1 -176.0(3) 6_656 .
C12 N11 C12 C13 -179.8(3) 6_655 .
C12 N11 C12 C12 0.000(1) 6_655 12
N11 C12 C13 C14 -179.6(3) . .
C12 C12 C13 C14 0.6(3) 12 .
C12 C13 C14 C14 -0.6(4) . 12
